data_7219482
loop_
_publ_author_name
'Jiang, Jianzhuang'
'Cao, Wei'
'Wang, Kang'
'Zhang, Yuehong'
'Wang, Hailong'

_publ_section_title
;
 Influence of Porphyrin Meso-attached Substituent on the SMM Behavior of
 Dysprosium(III) Double-deckers with Mixed Tetrapyrrole Ligands
;
_journal_name_full 'RSC Adv.'
_journal_paper_doi 10.1039/C4RA15762A
_journal_year 2015
_chemical_formula_sum 'C86 H46 Cl18 Dy N16'
_chemical_formula_weight 2103.99
_chemical_name_systematic
; 
 ? 
;
_space_group_IT_number 15
_symmetry_cell_setting monoclinic
_symmetry_space_group_name_Hall '-C 2yc'
_symmetry_space_group_name_H-M 'C 1 2/c 1'
_atom_sites_solution_hydrogens geom
_atom_sites_solution_primary direct
_atom_sites_solution_secondary difmap
_audit_creation_method SHELXL-97
_audit_update_record
;
2014-12-03 deposited with the CCDC.
2015-02-02 downloaded from the CCDC.
;
_cell_angle_alpha 90.00
_cell_angle_beta 119.425(7)
_cell_angle_gamma 90.00
_cell_formula_units_Z 8
_cell_length_a 41.811(2)
_cell_length_b 16.9262(5)
_cell_length_c 27.4218(15)
_cell_measurement_reflns_used 8388
_cell_measurement_temperature 150.00(10)
_cell_measurement_theta_max 63.9459
_cell_measurement_theta_min 3.0807
_cell_volume 16903.0(18)
_computing_structure_refinement 'SHELXL-97 (Sheldrick, 1997)'
_computing_structure_solution 'SHELXS-97 (Sheldrick, 1990)'
_diffrn_ambient_temperature 150.00(10)
_diffrn_detector_area_resol_mean 16.2141
_diffrn_measured_fraction_theta_full 0.990
_diffrn_measured_fraction_theta_max 0.990
_diffrn_measurement_device_type 'Xcalibur, Eos, Gemini'
_diffrn_measurement_method '\w scans'
_diffrn_radiation_monochromator graphite
_diffrn_radiation_source 'Enhance (Cu) X-ray Source'
_diffrn_radiation_type CuK\a
_diffrn_radiation_wavelength 1.54178
_diffrn_reflns_av_R_equivalents 0.0375
_diffrn_reflns_av_sigmaI/netI 0.0534
_diffrn_reflns_limit_h_max 48
_diffrn_reflns_limit_h_min -35
_diffrn_reflns_limit_k_max 16
_diffrn_reflns_limit_k_min -19
_diffrn_reflns_limit_l_max 31
_diffrn_reflns_limit_l_min -31
_diffrn_reflns_number 24694
_diffrn_reflns_theta_full 63.00
_diffrn_reflns_theta_max 63.00
_diffrn_reflns_theta_min 3.08
_exptl_absorpt_coefficient_mu 10.438
_exptl_absorpt_correction_T_max 1.00000
_exptl_absorpt_correction_T_min 0.52884
_exptl_absorpt_correction_type multi-scan
_exptl_absorpt_process_details
;
CrysAlisPro, Agilent Technologies,
Version 1.171.35.19 (release 27-10-2011 CrysAlis171 .NET)
(compiled Oct 27 2011,15:02:11)
Empirical absorption correction using spherical harmonics,
 implemented in SCALE3 ABSPACK scaling algorithm.
;
_exptl_crystal_colour brown
_exptl_crystal_density_diffrn 1.654
_exptl_crystal_density_method 'not measured'
_exptl_crystal_description block
_exptl_crystal_F_000 8368
_exptl_crystal_size_max 0.20
_exptl_crystal_size_mid 0.15
_exptl_crystal_size_min 0.12
_refine_diff_density_max 6.186
_refine_diff_density_min -1.663
_refine_diff_density_rms 0.211
_refine_ls_extinction_method none
_refine_ls_goodness_of_fit_ref 1.037
_refine_ls_hydrogen_treatment constr
_refine_ls_matrix_type full
_refine_ls_number_parameters 1042
_refine_ls_number_reflns 13535
_refine_ls_number_restraints 36
_refine_ls_restrained_S_all 1.045
_refine_ls_R_factor_all 0.1019
_refine_ls_R_factor_gt 0.0913
_refine_ls_shift/su_max 0.002
_refine_ls_shift/su_mean 0.000
_refine_ls_structure_factor_coef Fsqd
_refine_ls_weighting_details 'calc w=1/[\s^2^(Fo^2^)+(0.1764P)^2^+218.4831P] where P=(Fo^2^+2Fc^2^)/3'
_refine_ls_weighting_scheme calc
_refine_ls_wR_factor_gt 0.2508
_refine_ls_wR_factor_ref 0.2608
_reflns_number_gt 11596
_reflns_number_total 13535
_reflns_threshold_expression >2sigma(I)
_cod_data_source_file c4ra15762a2.cif
_cod_data_source_block DyPcTCNPP
_cod_original_cell_volume 16902.8(14)
_cod_database_code 7219482

loop_
_symmetry_equiv_pos_as_xyz
'x, y, z'
'-x, y, -z+1/2'
'x+1/2, y+1/2, z'
'-x+1/2, y+1/2, -z+1/2'
'-x, -y, -z'
'x, -y, z-1/2'
'-x+1/2, -y+1/2, -z'
'x+1/2, -y+1/2, z-1/2'

loop_
_atom_site_label
_atom_site_type_symbol
_atom_site_fract_x
_atom_site_fract_y
_atom_site_fract_z
_atom_site_U_iso_or_equiv
_atom_site_adp_type
_atom_site_occupancy
_atom_site_symmetry_multiplicity
_atom_site_calc_flag
_atom_site_refinement_flags
Dy1 Dy 0.369644(11) 0.67665(2) 0.605834(17) 0.01461(18) Uani 1 1 d .
N1 N 0.32910(16) 0.5611(4) 0.5842(3) 0.0195(13) Uani 1 1 d .
N2 N 0.29374(17) 0.5693(4) 0.4837(3) 0.0230(14) Uani 1 1 d .
N3 N 0.30858(17) 0.7006(4) 0.5237(3) 0.0192(13) Uani 1 1 d .
N4 N 0.29994(18) 0.8411(4) 0.5298(3) 0.0213(14) Uani 1 1 d .
N5 N 0.33907(17) 0.7887(4) 0.6231(3) 0.0193(13) Uani 1 1 d .
N6 N 0.36494(18) 0.7784(4) 0.7236(3) 0.0227(14) Uani 1 1 d .
N7 N 0.35877(17) 0.6475(4) 0.6841(3) 0.0214(14) Uani 1 1 d .
N8 N 0.34847(17) 0.5064(4) 0.6762(3) 0.0218(14) Uani 1 1 d .
N9 N 0.42286(16) 0.7443(4) 0.6798(3) 0.0162(13) Uani 1 1 d .
N10 N 0.38485(16) 0.7804(4) 0.5592(3) 0.0172(13) Uani 1 1 d .
N11 N 0.37965(16) 0.6127(4) 0.5354(2) 0.0153(12) Uani 1 1 d .
N12 N 0.41612(16) 0.5770(3) 0.6557(3) 0.0151(12) Uani 1 1 d .
N13 N 0.3009(3) 0.7762(5) 0.1864(4) 0.050(2) Uani 1 1 d .
N14 N 0.4360(4) 0.1093(6) 0.5150(5) 0.068(3) Uani 1 1 d .
N15 N 0.5517(2) 0.5730(5) 1.0323(3) 0.043(2) Uani 1 1 d .
N16 N 0.4725(2) 1.2618(4) 0.6864(4) 0.042(2) Uani 1 1 d .
Cl1 Cl 0.46834(10) 0.7606(3) 0.92870(15) 0.0794(10) Uani 1 1 d D
Cl2 Cl 0.52874(15) 0.7803(4) 1.0392(2) 0.144(3) Uani 1 1 d D
Cl3 Cl 0.52807(16) 0.8602(5) 0.9472(4) 0.185(4) Uani 1 1 d D
Cl4 Cl 0.45128(9) 0.3524(2) 0.84442(15) 0.0709(9) Uani 1 1 d D
Cl5 Cl 0.40121(8) 0.3151(3) 0.72936(14) 0.0823(13) Uani 1 1 d D
Cl6 Cl 0.44171(12) 0.19137(18) 0.80625(19) 0.0777(10) Uani 1 1 d D
Cl7 Cl 0.3891(2) 0.0936(3) 0.3681(2) 0.158(3) Uani 1 1 d D
Cl8 Cl 0.38505(12) -0.0752(2) 0.36032(15) 0.0759(10) Uani 1 1 d D
Cl9 Cl 0.4558(3) -0.0033(6) 0.4005(6) 0.319(9) Uani 1 1 d D
Cl10 Cl 0.28855(15) 0.2475(4) 0.30440(18) 0.1180(18) Uani 1 1 d D
Cl11 Cl 0.33165(11) 0.2757(3) 0.42328(14) 0.0820(10) Uani 1 1 d D
Cl12 Cl 0.28621(16) 0.3989(3) 0.3519(2) 0.1131(16) Uani 1 1 d D
Cl13 Cl 0.26314(15) 0.4583(3) 0.2063(2) 0.0996(13) Uani 1 1 d D
Cl14 Cl 0.21384(11) 0.5266(3) 0.23934(19) 0.0894(12) Uani 1 1 d D
Cl15 Cl 0.28527(11) 0.5918(2) 0.28112(18) 0.0906(12) Uani 1 1 d D
Cl16 Cl 0.16253(11) 0.4110(2) 0.48082(17) 0.0886(12) Uani 1 1 d D
Cl17 Cl 0.23624(9) 0.4438(3) 0.56753(18) 0.0865(12) Uani 1 1 d D
Cl18 Cl 0.17453(13) 0.4687(3) 0.58631(18) 0.1138(19) Uani 1 1 d D
C1 C 0.33482(19) 0.5017(4) 0.6216(3) 0.0196(16) Uani 1 1 d .
C2 C 0.3196(2) 0.4263(5) 0.5902(4) 0.0243(17) Uani 1 1 d .
C3 C 0.3179(2) 0.3514(5) 0.6089(4) 0.0286(19) Uani 1 1 d .
H3 H 0.3267 0.3404 0.6466 0.034 Uiso 1 1 calc R
C4 C 0.3020(2) 0.2931(5) 0.5674(4) 0.037(2) Uani 1 1 d .
H4 H 0.3010 0.2413 0.5779 0.045 Uiso 1 1 calc R
C5 C 0.2875(3) 0.3109(5) 0.5106(4) 0.034(2) Uani 1 1 d .
H5 H 0.2774 0.2709 0.4840 0.041 Uiso 1 1 calc R
C6 C 0.2882(2) 0.3881(5) 0.4933(4) 0.0299(19) Uani 1 1 d .
H6 H 0.2777 0.4010 0.4556 0.036 Uiso 1 1 calc R
C7 C 0.3051(2) 0.4447(5) 0.5348(4) 0.0245(17) Uani 1 1 d .
C8 C 0.30999(19) 0.5308(4) 0.5321(3) 0.0192(16) Uani 1 1 d .
C9 C 0.2916(2) 0.6476(5) 0.4809(3) 0.0195(16) Uani 1 1 d .
C10 C 0.2677(2) 0.6884(5) 0.4283(4) 0.0234(17) Uani 1 1 d .
C11 C 0.2471(2) 0.6622(6) 0.3741(3) 0.0255(18) Uani 1 1 d .
H11 H 0.2467 0.6091 0.3650 0.031 Uiso 1 1 calc R
C12 C 0.2272(2) 0.7175(6) 0.3341(4) 0.035(2) Uani 1 1 d .
H12 H 0.2139 0.7017 0.2968 0.042 Uiso 1 1 calc R
C13 C 0.2261(2) 0.7955(6) 0.3472(4) 0.034(2) Uani 1 1 d .
H13 H 0.2117 0.8307 0.3187 0.040 Uiso 1 1 calc R
C14 C 0.2462(2) 0.8233(5) 0.4021(4) 0.0277(19) Uani 1 1 d .
H14 H 0.2452 0.8758 0.4114 0.033 Uiso 1 1 calc R
C15 C 0.2681(2) 0.7673(5) 0.4425(3) 0.0233(17) Uani 1 1 d .
C16 C 0.29402(19) 0.7738(4) 0.5026(3) 0.0172(15) Uani 1 1 d .
C17 C 0.3192(2) 0.8459(5) 0.5853(4) 0.0221(17) Uani 1 1 d .
C18 C 0.3200(2) 0.9192(5) 0.6150(3) 0.0228(17) Uani 1 1 d .
C19 C 0.3033(2) 0.9919(5) 0.5960(4) 0.0299(19) Uani 1 1 d .
H19 H 0.2886 1.0024 0.5581 0.036 Uiso 1 1 calc R
C20 C 0.3097(3) 1.0479(6) 0.6364(4) 0.040(2) Uani 1 1 d .
H20 H 0.2992 1.0977 0.6255 0.048 Uiso 1 1 calc R
C21 C 0.3317(3) 1.0309(5) 0.6937(4) 0.041(2) Uani 1 1 d .
H21 H 0.3359 1.0702 0.7199 0.049 Uiso 1 1 calc R
C22 C 0.3471(3) 0.9580(6) 0.7117(4) 0.037(2) Uani 1 1 d .
H22 H 0.3611 0.9468 0.7497 0.045 Uiso 1 1 calc R
C23 C 0.3411(2) 0.9009(5) 0.6717(3) 0.0252(17) Uani 1 1 d .
C24 C 0.3505(2) 0.8175(4) 0.6749(3) 0.0196(16) Uani 1 1 d .
C25 C 0.3663(2) 0.7000(5) 0.7258(3) 0.0229(17) Uani 1 1 d .
C26 C 0.3735(2) 0.6574(5) 0.7774(3) 0.0248(17) Uani 1 1 d .
C27 C 0.3842(3) 0.6820(6) 0.8310(4) 0.034(2) Uani 1 1 d .
H27 H 0.3882 0.7352 0.8407 0.040 Uiso 1 1 calc R
C28 C 0.3889(3) 0.6245(7) 0.8704(4) 0.039(2) Uani 1 1 d .
H28 H 0.3965 0.6393 0.9071 0.047 Uiso 1 1 calc R
C29 C 0.3824(3) 0.5448(7) 0.8554(4) 0.040(2) Uani 1 1 d .
H29 H 0.3858 0.5074 0.8824 0.048 Uiso 1 1 calc R
C30 C 0.3712(2) 0.5209(5) 0.8016(4) 0.0293(19) Uani 1 1 d .
H30 H 0.3663 0.4680 0.7914 0.035 Uiso 1 1 calc R
C31 C 0.3672(2) 0.5786(5) 0.7624(4) 0.0256(18) Uani 1 1 d .
C32 C 0.35797(19) 0.5735(4) 0.7041(3) 0.0200(16) Uani 1 1 d .
C33 C 0.36498(19) 0.6397(5) 0.4812(3) 0.0172(15) Uani 1 1 d .
C34 C 0.3560(2) 0.5735(5) 0.4434(3) 0.0207(16) Uani 1 1 d .
H34 H 0.3444 0.5757 0.4045 0.025 Uiso 1 1 calc R
C35 C 0.3676(2) 0.5084(5) 0.4750(3) 0.0212(16) Uani 1 1 d .
H35 H 0.3659 0.4570 0.4620 0.025 Uiso 1 1 calc R
C36 C 0.3830(2) 0.5317(4) 0.5325(3) 0.0184(15) Uani 1 1 d .
C37 C 0.4025(2) 0.4823(4) 0.5789(3) 0.0193(16) Uani 1 1 d .
C38 C 0.4186(2) 0.5037(4) 0.6356(3) 0.0194(16) Uani 1 1 d .
C39 C 0.4425(2) 0.4534(4) 0.6810(3) 0.0216(17) Uani 1 1 d .
H39 H 0.4482 0.4011 0.6782 0.026 Uiso 1 1 calc R
C40 C 0.4552(2) 0.4956(5) 0.7283(3) 0.0218(16) Uani 1 1 d .
H40 H 0.4713 0.4780 0.7644 0.026 Uiso 1 1 calc R
C41 C 0.43924(19) 0.5737(4) 0.7126(3) 0.0156(15) Uani 1 1 d .
C42 C 0.44972(19) 0.6382(5) 0.7497(3) 0.0190(16) Uani 1 1 d .
C43 C 0.44220(19) 0.7178(5) 0.7342(3) 0.0188(16) Uani 1 1 d .
C44 C 0.4561(2) 0.7854(5) 0.7721(3) 0.0233(17) Uani 1 1 d .
H44 H 0.4688 0.7837 0.8110 0.028 Uiso 1 1 calc R
C45 C 0.4471(2) 0.8500(5) 0.7403(3) 0.0235(17) Uani 1 1 d .
H45 H 0.4528 0.9018 0.7529 0.028 Uiso 1 1 calc R
C46 C 0.4270(2) 0.8249(4) 0.6826(3) 0.0199(17) Uani 1 1 d .
C47 C 0.4152(2) 0.8761(4) 0.6364(3) 0.0197(16) Uani 1 1 d .
C48 C 0.3968(2) 0.8549(5) 0.5798(3) 0.0209(16) Uani 1 1 d .
C49 C 0.3906(2) 0.9070(5) 0.5345(4) 0.0268(18) Uani 1 1 d .
H49 H 0.3960 0.9607 0.5375 0.032 Uiso 1 1 calc R
C50 C 0.3759(2) 0.8646(5) 0.4879(3) 0.0238(17) Uani 1 1 d .
H50 H 0.3689 0.8829 0.4521 0.029 Uiso 1 1 calc R
C51 C 0.37290(19) 0.7850(4) 0.5033(3) 0.0177(15) Uani 1 1 d .
C52 C 0.36198(19) 0.7194(4) 0.4658(3) 0.0140(14) Uani 1 1 d .
C53 C 0.40951(15) 0.4000(2) 0.5663(3) 0.0214(16) Uani 1 1 d G
C54 C 0.43622(18) 0.3888(3) 0.5508(3) 0.050(3) Uani 1 1 d G
H54 H 0.4496 0.4316 0.5491 0.060 Uiso 1 1 calc R
C55 C 0.44295(19) 0.3134(3) 0.5377(3) 0.054(3) Uani 1 1 d G
H55 H 0.4608 0.3059 0.5273 0.065 Uiso 1 1 calc R
C56 C 0.42297(18) 0.2494(2) 0.5401(3) 0.035(2) Uani 1 1 d G
C57 C 0.39626(17) 0.2607(3) 0.5557(3) 0.044(3) Uani 1 1 d G
H57 H 0.3829 0.2178 0.5573 0.053 Uiso 1 1 calc R
C58 C 0.38953(15) 0.3360(3) 0.5687(3) 0.037(2) Uani 1 1 d G
H58 H 0.3717 0.3435 0.5791 0.044 Uiso 1 1 calc R
C59 C 0.4298(4) 0.1711(6) 0.5258(5) 0.052(3) Uani 1 1 d .
C60 C 0.47412(11) 0.6199(3) 0.81135(14) 0.0175(15) Uani 1 1 d G
C61 C 0.46105(10) 0.5703(3) 0.83802(18) 0.0219(16) Uani 1 1 d G
H61 H 0.4382 0.5463 0.8176 0.026 Uiso 1 1 calc R
C62 C 0.48209(13) 0.5566(3) 0.89522(18) 0.0276(18) Uani 1 1 d G
H62 H 0.4733 0.5234 0.9131 0.033 Uiso 1 1 calc R
C63 C 0.51620(12) 0.5926(3) 0.92575(14) 0.0234(17) Uani 1 1 d G
C64 C 0.52928(10) 0.6422(3) 0.89908(17) 0.0249(17) Uani 1 1 d G
H64 H 0.5521 0.6663 0.9195 0.030 Uiso 1 1 calc R
C65 C 0.50824(12) 0.6559(3) 0.84187(18) 0.0209(16) Uani 1 1 d G
H65 H 0.5170 0.6891 0.8240 0.025 Uiso 1 1 calc R
C66 C 0.5365(2) 0.5817(5) 0.9854(4) 0.031(2) Uani 1 1 d .
C67 C 0.42817(14) 0.9606(2) 0.6499(3) 0.0204(16) Uani 1 1 d G
C68 C 0.46281(13) 0.9800(3) 0.6582(3) 0.042(3) Uani 1 1 d G
H68 H 0.4779 0.9409 0.6568 0.051 Uiso 1 1 calc R
C69 C 0.47482(12) 1.0579(3) 0.6686(3) 0.048(3) Uani 1 1 d G
H69 H 0.4980 1.0709 0.6742 0.057 Uiso 1 1 calc R
C70 C 0.45219(15) 1.1165(2) 0.6706(3) 0.0265(18) Uani 1 1 d G
C71 C 0.41756(15) 1.0971(3) 0.6623(3) 0.043(2) Uani 1 1 d G
H71 H 0.4024 1.1363 0.6637 0.052 Uiso 1 1 calc R
C72 C 0.40555(12) 1.0192(3) 0.6519(3) 0.041(2) Uani 1 1 d G
H72 H 0.3824 1.0062 0.6464 0.049 Uiso 1 1 calc R
C73 C 0.4642(2) 1.1984(5) 0.6802(4) 0.0302(19) Uani 1 1 d .
C74 C 0.35065(13) 0.7376(3) 0.40563(14) 0.0187(15) Uani 1 1 d G
C75 C 0.31932(13) 0.7824(3) 0.37341(19) 0.0229(17) Uani 1 1 d G
H75 H 0.3062 0.8037 0.3896 0.028 Uiso 1 1 calc R
C76 C 0.30758(12) 0.7953(3) 0.31705(18) 0.0272(18) Uani 1 1 d G
H76 H 0.2866 0.8252 0.2955 0.033 Uiso 1 1 calc R
C77 C 0.32717(15) 0.7634(3) 0.29290(15) 0.0293(19) Uani 1 1 d G
C78 C 0.35849(14) 0.7187(3) 0.3251(2) 0.0295(19) Uani 1 1 d G
H78 H 0.3716 0.6974 0.3090 0.035 Uiso 1 1 calc R
C79 C 0.37023(11) 0.7058(3) 0.38148(19) 0.0224(16) Uani 1 1 d G
H79 H 0.3912 0.6759 0.4030 0.027 Uiso 1 1 calc R
C80 C 0.3126(3) 0.7705(5) 0.2335(4) 0.035(2) Uani 1 1 d .
C1S C 0.4998(3) 0.8313(7) 0.9760(4) 0.108(8) Uani 1 1 d D
H1S H 0.4873 0.8764 0.9818 0.129 Uiso 1 1 calc R
C2S C 0.4435(2) 0.2906(4) 0.7881(3) 0.046(3) Uani 1 1 d D
H2S H 0.4633 0.2972 0.7792 0.055 Uiso 1 1 calc R
C3S C 0.4133(3) 0.0051(5) 0.3996(6) 0.102(6) Uani 1 1 d D
H3S H 0.4176 0.0021 0.4380 0.122 Uiso 1 1 calc R
C4S C 0.2891(3) 0.2944(6) 0.3623(3) 0.085(5) Uani 1 1 d D
H4S H 0.2687 0.2755 0.3672 0.102 Uiso 1 1 calc R
C5S C 0.2481(3) 0.5487(6) 0.2213(5) 0.087(5) Uani 1 1 d D
H5S H 0.2387 0.5847 0.1892 0.105 Uiso 1 1 calc R
C6S C 0.1901(2) 0.4748(6) 0.5373(3) 0.057(3) Uani 1 1 d D
H6S H 0.1878 0.5292 0.5237 0.069 Uiso 1 1 calc R

loop_
_atom_site_aniso_label
_atom_site_aniso_U_11
_atom_site_aniso_U_22
_atom_site_aniso_U_33
_atom_site_aniso_U_23
_atom_site_aniso_U_13
_atom_site_aniso_U_12
Dy1 0.0104(3) 0.0120(3) 0.0223(3) 0.00100(16) 0.0087(2) 0.00119(15)
N1 0.013(3) 0.016(3) 0.030(3) 0.004(3) 0.011(3) 0.001(3)
N2 0.015(3) 0.026(4) 0.027(3) 0.001(3) 0.010(3) -0.004(3)
N3 0.011(3) 0.023(3) 0.026(3) 0.001(3) 0.012(3) 0.002(3)
N4 0.017(3) 0.024(3) 0.023(3) 0.002(3) 0.011(3) 0.004(3)
N5 0.016(3) 0.018(3) 0.027(3) 0.005(3) 0.013(3) 0.009(3)
N6 0.017(3) 0.023(4) 0.030(4) -0.001(3) 0.014(3) 0.003(3)
N7 0.016(3) 0.021(3) 0.028(3) 0.003(3) 0.012(3) 0.003(3)
N8 0.018(3) 0.019(3) 0.032(4) 0.006(3) 0.016(3) 0.002(3)
N9 0.011(3) 0.015(3) 0.022(3) 0.001(2) 0.008(3) 0.000(2)
N10 0.014(3) 0.015(3) 0.024(3) 0.001(3) 0.011(3) 0.000(2)
N11 0.015(3) 0.013(3) 0.020(3) 0.000(2) 0.009(2) -0.001(2)
N12 0.010(3) 0.010(3) 0.024(3) 0.002(2) 0.008(2) 0.004(2)
N13 0.094(8) 0.023(4) 0.040(5) 0.004(4) 0.039(5) 0.007(4)
N14 0.099(9) 0.030(5) 0.081(7) -0.004(5) 0.049(7) 0.019(5)
N15 0.035(4) 0.052(5) 0.031(5) 0.006(4) 0.008(4) -0.003(4)
N16 0.034(4) 0.015(4) 0.058(5) -0.006(3) 0.009(4) 0.000(3)
Cl1 0.0611(19) 0.104(3) 0.079(2) 0.0032(19) 0.0394(17) 0.0241(19)
Cl2 0.099(4) 0.138(5) 0.108(4) 0.047(3) -0.018(3) -0.013(3)
Cl3 0.102(4) 0.186(7) 0.318(10) 0.113(7) 0.142(6) 0.017(4)
Cl4 0.0632(19) 0.0527(17) 0.086(2) -0.0120(16) 0.0284(17) -0.0055(15)
Cl5 0.0344(15) 0.150(4) 0.0625(19) 0.042(2) 0.0237(14) 0.0084(17)
Cl6 0.096(3) 0.0381(15) 0.124(3) 0.0052(17) 0.073(2) 0.0067(16)
Cl7 0.289(9) 0.058(2) 0.088(3) -0.009(2) 0.061(4) -0.042(4)
Cl8 0.108(3) 0.0560(18) 0.081(2) -0.0139(16) 0.059(2) -0.0308(18)
Cl9 0.306(13) 0.262(11) 0.59(2) -0.291(14) 0.374(16) -0.228(11)
Cl10 0.119(4) 0.158(5) 0.080(3) -0.053(3) 0.051(3) -0.034(3)
Cl11 0.081(2) 0.098(3) 0.0568(18) 0.0085(18) 0.0266(17) 0.010(2)
Cl12 0.139(4) 0.088(3) 0.101(3) 0.024(2) 0.050(3) 0.014(3)
Cl13 0.128(4) 0.077(3) 0.121(3) -0.015(2) 0.082(3) 0.005(2)
Cl14 0.074(2) 0.102(3) 0.103(3) -0.017(2) 0.052(2) -0.016(2)
Cl15 0.068(2) 0.074(2) 0.102(3) -0.017(2) 0.021(2) -0.0119(19)
Cl16 0.077(2) 0.069(2) 0.102(3) -0.0036(19) 0.029(2) -0.0330(19)
Cl17 0.0438(17) 0.107(3) 0.106(3) -0.006(2) 0.0341(18) 0.0208(18)
Cl18 0.106(3) 0.171(5) 0.091(3) 0.063(3) 0.068(3) 0.088(3)
C1 0.008(3) 0.015(4) 0.036(4) 0.006(3) 0.011(3) 0.005(3)
C2 0.012(4) 0.020(4) 0.042(5) -0.001(3) 0.014(3) -0.005(3)
C3 0.019(4) 0.020(4) 0.046(5) 0.002(4) 0.015(4) -0.008(3)
C4 0.028(5) 0.020(5) 0.063(6) 0.001(4) 0.022(5) -0.011(4)
C5 0.032(5) 0.020(4) 0.050(6) -0.013(4) 0.021(4) -0.015(4)
C6 0.023(4) 0.025(4) 0.038(5) -0.002(4) 0.013(4) -0.004(3)
C7 0.009(3) 0.023(4) 0.038(5) -0.001(3) 0.009(3) -0.006(3)
C8 0.010(3) 0.017(4) 0.030(4) -0.002(3) 0.009(3) -0.003(3)
C9 0.014(4) 0.023(4) 0.022(4) 0.001(3) 0.009(3) -0.001(3)
C10 0.014(4) 0.031(4) 0.030(4) 0.001(3) 0.014(3) -0.001(3)
C11 0.015(4) 0.039(5) 0.023(4) 0.000(4) 0.010(3) -0.004(3)
C12 0.016(4) 0.061(7) 0.025(4) -0.002(4) 0.008(3) -0.001(4)
C13 0.014(4) 0.058(6) 0.025(4) 0.013(4) 0.007(3) 0.004(4)
C14 0.021(4) 0.028(5) 0.033(5) 0.006(3) 0.013(4) 0.007(3)
C15 0.016(4) 0.030(4) 0.026(4) 0.009(3) 0.013(3) 0.006(3)
C16 0.008(3) 0.020(4) 0.025(4) 0.008(3) 0.009(3) 0.008(3)
C17 0.020(4) 0.017(4) 0.037(5) 0.005(3) 0.020(4) 0.003(3)
C18 0.018(4) 0.022(4) 0.034(4) 0.000(3) 0.017(3) 0.002(3)
C19 0.032(5) 0.023(4) 0.037(5) 0.003(4) 0.019(4) 0.010(4)
C20 0.054(6) 0.021(5) 0.054(6) 0.003(4) 0.033(5) 0.014(4)
C21 0.062(7) 0.021(5) 0.041(5) -0.008(4) 0.027(5) 0.009(4)
C22 0.049(6) 0.028(5) 0.036(5) -0.004(4) 0.021(4) 0.003(4)
C23 0.028(4) 0.022(4) 0.032(4) 0.003(3) 0.019(4) 0.003(3)
C24 0.015(4) 0.021(4) 0.025(4) 0.000(3) 0.012(3) 0.002(3)
C25 0.014(4) 0.028(4) 0.027(4) 0.001(3) 0.010(3) 0.002(3)
C26 0.017(4) 0.033(4) 0.029(4) 0.003(4) 0.015(3) 0.005(3)
C27 0.030(5) 0.043(6) 0.032(5) 0.002(4) 0.019(4) 0.004(4)
C28 0.035(5) 0.055(6) 0.030(5) 0.008(4) 0.017(4) 0.002(5)
C29 0.030(5) 0.059(7) 0.034(5) 0.019(5) 0.018(4) 0.001(5)
C30 0.023(4) 0.030(5) 0.040(5) 0.012(4) 0.019(4) 0.002(4)
C31 0.009(3) 0.033(5) 0.034(4) 0.005(4) 0.010(3) 0.001(3)
C32 0.008(3) 0.017(4) 0.035(4) 0.006(3) 0.010(3) 0.003(3)
C33 0.009(3) 0.022(4) 0.022(4) -0.005(3) 0.009(3) -0.007(3)
C34 0.018(4) 0.020(4) 0.024(4) -0.005(3) 0.011(3) -0.002(3)
C35 0.021(4) 0.015(4) 0.031(4) -0.006(3) 0.015(3) 0.000(3)
C36 0.017(4) 0.015(4) 0.025(4) 0.001(3) 0.012(3) 0.001(3)
C37 0.017(4) 0.013(4) 0.030(4) 0.002(3) 0.014(3) 0.003(3)
C38 0.013(4) 0.014(4) 0.033(4) 0.003(3) 0.012(3) -0.002(3)
C39 0.020(4) 0.011(4) 0.035(4) 0.006(3) 0.014(3) 0.007(3)
C40 0.018(4) 0.019(4) 0.024(4) 0.005(3) 0.007(3) 0.004(3)
C41 0.013(3) 0.012(4) 0.024(4) 0.003(3) 0.011(3) 0.001(3)
C42 0.010(3) 0.021(4) 0.026(4) 0.001(3) 0.009(3) 0.003(3)
C43 0.011(3) 0.019(4) 0.024(4) -0.003(3) 0.006(3) -0.001(3)
C44 0.024(4) 0.021(4) 0.021(4) -0.007(3) 0.008(3) 0.000(3)
C45 0.023(4) 0.015(4) 0.029(4) -0.003(3) 0.010(3) -0.001(3)
C46 0.022(4) 0.011(4) 0.029(4) -0.002(3) 0.014(3) 0.003(3)
C47 0.017(4) 0.014(4) 0.030(4) 0.003(3) 0.013(3) 0.001(3)
C48 0.020(4) 0.017(4) 0.027(4) -0.002(3) 0.012(3) 0.003(3)
C49 0.033(5) 0.010(4) 0.034(4) 0.001(3) 0.014(4) -0.002(3)
C50 0.028(4) 0.018(4) 0.029(4) 0.002(3) 0.017(4) -0.001(3)
C51 0.012(3) 0.013(4) 0.031(4) 0.001(3) 0.012(3) 0.001(3)
C52 0.013(3) 0.011(3) 0.020(4) 0.001(3) 0.010(3) 0.001(3)
C53 0.020(4) 0.018(4) 0.024(4) 0.000(3) 0.009(3) 0.002(3)
C54 0.073(8) 0.012(4) 0.101(9) -0.002(5) 0.070(7) 0.003(5)
C55 0.085(9) 0.023(5) 0.096(9) 0.001(5) 0.077(8) 0.009(5)
C56 0.048(6) 0.020(4) 0.032(5) 0.000(4) 0.016(4) 0.012(4)
C57 0.037(5) 0.015(4) 0.070(7) -0.012(4) 0.018(5) -0.003(4)
C58 0.029(5) 0.019(4) 0.066(7) -0.004(4) 0.025(5) -0.002(4)
C59 0.080(9) 0.028(6) 0.049(6) 0.002(4) 0.033(6) 0.018(5)
C60 0.005(3) 0.016(4) 0.029(4) 0.003(3) 0.006(3) 0.004(3)
C61 0.015(4) 0.021(4) 0.026(4) 0.004(3) 0.008(3) 0.001(3)
C62 0.030(4) 0.028(4) 0.029(4) 0.009(3) 0.017(4) 0.004(4)
C63 0.024(4) 0.022(4) 0.025(4) 0.003(3) 0.012(3) 0.007(3)
C64 0.013(4) 0.029(4) 0.030(4) -0.002(3) 0.009(3) 0.001(3)
C65 0.019(4) 0.023(4) 0.026(4) 0.003(3) 0.016(3) 0.001(3)
C66 0.027(4) 0.029(5) 0.029(5) 0.003(4) 0.008(4) -0.004(4)
C67 0.024(4) 0.010(4) 0.024(4) -0.003(3) 0.010(3) 0.000(3)
C68 0.023(5) 0.015(4) 0.084(8) -0.006(4) 0.022(5) 0.000(4)
C69 0.022(5) 0.025(5) 0.088(8) -0.012(5) 0.021(5) -0.007(4)
C70 0.031(4) 0.012(4) 0.028(4) 0.000(3) 0.007(4) -0.004(3)
C71 0.037(5) 0.020(5) 0.080(7) -0.008(5) 0.035(5) 0.003(4)
C72 0.036(5) 0.020(5) 0.075(7) -0.004(4) 0.034(5) -0.001(4)
C73 0.023(4) 0.022(5) 0.038(5) -0.001(4) 0.009(4) 0.004(4)
C74 0.019(4) 0.012(4) 0.024(4) -0.002(3) 0.010(3) -0.006(3)
C75 0.024(4) 0.018(4) 0.030(4) -0.001(3) 0.016(3) 0.002(3)
C76 0.027(4) 0.023(4) 0.031(4) 0.006(3) 0.014(4) 0.005(3)
C77 0.041(5) 0.022(4) 0.028(4) 0.002(3) 0.019(4) -0.004(4)
C78 0.039(5) 0.023(4) 0.038(5) -0.004(4) 0.027(4) -0.002(4)
C79 0.016(4) 0.024(4) 0.030(4) -0.001(3) 0.013(3) 0.000(3)
C80 0.058(6) 0.016(4) 0.040(6) 0.005(4) 0.031(5) 0.001(4)
C1S 0.042(8) 0.154(18) 0.120(14) 0.075(13) 0.034(9) 0.005(9)
C2S 0.033(5) 0.049(6) 0.059(7) 0.010(5) 0.025(5) 0.006(5)
C3S 0.157(18) 0.055(9) 0.123(14) -0.023(9) 0.092(14) -0.042(11)
C4S 0.120(14) 0.082(11) 0.057(8) 0.007(8) 0.048(9) -0.002(10)
C5S 0.098(12) 0.093(12) 0.083(10) -0.017(9) 0.054(9) -0.024(10)
C6S 0.034(6) 0.069(8) 0.067(7) 0.017(6) 0.024(5) 0.014(6)

loop_
_atom_type_symbol
_atom_type_description
_atom_type_scat_dispersion_real
_atom_type_scat_dispersion_imag
_atom_type_scat_source
C C 0.0181 0.0091 'International Tables Vol C Tables 4.2.6.8 and 6.1.1.4'
H H 0.0000 0.0000 'International Tables Vol C Tables 4.2.6.8 and 6.1.1.4'
N N 0.0311 0.0180 'International Tables Vol C Tables 4.2.6.8 and 6.1.1.4'
Dy Dy -9.8046 9.8477 'International Tables Vol C Tables 4.2.6.8 and 6.1.1.4'
Cl Cl 0.3639 0.7018 'International Tables Vol C Tables 4.2.6.8 and 6.1.1.4'

loop_
_geom_angle_atom_site_label_1
_geom_angle_atom_site_label_2
_geom_angle_atom_site_label_3
_geom_angle
N11 Dy1 N12 74.6(2)
N11 Dy1 N10 73.2(2)
N12 Dy1 N10 117.0(2)
N11 Dy1 N9 115.4(2)
N12 Dy1 N9 72.9(2)
N10 Dy1 N9 74.4(2)
N11 Dy1 N7 141.9(2)
N12 Dy1 N7 78.9(2)
N10 Dy1 N7 144.5(2)
N9 Dy1 N7 81.5(2)
N11 Dy1 N5 143.8(2)
N12 Dy1 N5 140.9(2)
N10 Dy1 N5 80.7(2)
N9 Dy1 N5 80.0(2)
N7 Dy1 N5 69.5(2)
N11 Dy1 N1 79.7(2)
N12 Dy1 N1 81.3(2)
N10 Dy1 N1 140.7(2)
N9 Dy1 N1 144.3(2)
N7 Dy1 N1 69.5(2)
N5 Dy1 N1 107.3(2)
N11 Dy1 N3 81.5(2)
N12 Dy1 N3 144.2(2)
N10 Dy1 N3 79.7(2)
N9 Dy1 N3 142.5(2)
N7 Dy1 N3 106.2(2)
N5 Dy1 N3 69.3(2)
N1 Dy1 N3 68.3(2)
C8 N1 C1 107.9(6)
C8 N1 Dy1 122.4(5)
C1 N1 Dy1 123.8(5)
C8 N2 C9 122.4(7)
C9 N3 C16 107.1(6)
C9 N3 Dy1 122.9(5)
C16 N3 Dy1 125.2(5)
C16 N4 C17 122.9(7)
C24 N5 C17 108.2(6)
C24 N5 Dy1 122.2(5)
C17 N5 Dy1 125.7(5)
C25 N6 C24 121.8(7)
C25 N7 C32 107.4(7)
C25 N7 Dy1 122.7(5)
C32 N7 Dy1 125.8(5)
C1 N8 C32 123.4(7)
C46 N9 C43 105.7(6)
C46 N9 Dy1 123.5(5)
C43 N9 Dy1 124.0(5)
C51 N10 C48 105.8(6)
C51 N10 Dy1 125.9(5)
C48 N10 Dy1 125.6(5)
C33 N11 C36 105.7(6)
C33 N11 Dy1 123.5(5)
C36 N11 Dy1 123.4(5)
C41 N12 C38 105.6(6)
C41 N12 Dy1 126.2(5)
C38 N12 Dy1 126.5(5)
N8 C1 N1 128.7(7)
N8 C1 C2 122.0(7)
N1 C1 C2 109.2(7)
C7 C2 C3 123.1(8)
C7 C2 C1 106.0(7)
C3 C2 C1 130.9(8)
C2 C3 C4 115.8(9)
C2 C3 H3 122.1
C4 C3 H3 122.1
C5 C4 C3 121.6(8)
C5 C4 H4 119.2
C3 C4 H4 119.2
C6 C5 C4 120.7(8)
C6 C5 H5 119.7
C4 C5 H5 119.7
C7 C6 C5 117.2(8)
C7 C6 H6 121.4
C5 C6 H6 121.4
C2 C7 C6 121.5(8)
C2 C7 C8 106.5(7)
C6 C7 C8 131.9(8)
N2 C8 N1 128.2(7)
N2 C8 C7 121.3(7)
N1 C8 C7 110.2(7)
N2 C9 N3 127.9(7)
N2 C9 C10 121.5(7)
N3 C9 C10 110.5(7)
C11 C10 C15 121.9(8)
C11 C10 C9 132.4(8)
C15 C10 C9 105.6(7)
C12 C11 C10 117.2(9)
C12 C11 H11 121.4
C10 C11 H11 121.4
C11 C12 C13 122.1(8)
C11 C12 H12 118.9
C13 C12 H12 118.9
C12 C13 C14 121.8(8)
C12 C13 H13 119.1
C14 C13 H13 119.1
C13 C14 C15 115.8(8)
C13 C14 H14 122.1
C15 C14 H14 122.1
C10 C15 C14 121.1(8)
C10 C15 C16 106.7(7)
C14 C15 C16 132.1(8)
N4 C16 N3 128.2(7)
N4 C16 C15 122.2(7)
N3 C16 C15 109.5(7)
N4 C17 N5 128.8(7)
N4 C17 C18 121.3(7)
N5 C17 C18 109.9(7)
C19 C18 C23 122.8(8)
C19 C18 C17 132.1(8)
C23 C18 C17 105.0(7)
C20 C19 C18 116.6(8)
C20 C19 H19 121.7
C18 C19 H19 121.7
C19 C20 C21 121.2(8)
C19 C20 H20 119.4
C21 C20 H20 119.4
C22 C21 C20 121.4(8)
C22 C21 H21 119.3
C20 C21 H21 119.3
C21 C22 C23 118.2(9)
C21 C22 H22 120.9
C23 C22 H22 120.9
C22 C23 C18 119.7(8)
C22 C23 C24 133.5(8)
C18 C23 C24 106.6(7)
N6 C24 N5 128.8(7)
N6 C24 C23 120.9(7)
N5 C24 C23 110.0(7)
N6 C25 N7 128.9(8)
N6 C25 C26 121.1(8)
N7 C25 C26 109.8(7)
C27 C26 C31 121.7(8)
C27 C26 C25 132.8(9)
C31 C26 C25 105.5(7)
C26 C27 C28 117.7(9)
C26 C27 H27 121.2
C28 C27 H27 121.2
C29 C28 C27 120.9(9)
C29 C28 H28 119.5
C27 C28 H28 119.5
C30 C29 C28 121.0(9)
C30 C29 H29 119.5
C28 C29 H29 119.5
C29 C30 C31 117.9(9)
C29 C30 H30 121.0
C31 C30 H30 121.0
C26 C31 C30 120.7(8)
C26 C31 C32 107.1(7)
C30 C31 C32 132.2(8)
N8 C32 N7 127.8(7)
N8 C32 C31 122.2(7)
N7 C32 C31 109.9(7)
N11 C33 C52 124.9(7)
N11 C33 C34 109.7(7)
C52 C33 C34 125.2(7)
C35 C34 C33 106.8(7)
C35 C34 H34 126.6
C33 C34 H34 126.6
C34 C35 C36 108.1(7)
C34 C35 H35 126.0
C36 C35 H35 126.0
N11 C36 C37 124.6(7)
N11 C36 C35 109.4(6)
C37 C36 C35 125.5(7)
C36 C37 C38 126.8(7)
C36 C37 C53 115.9(7)
C38 C37 C53 117.0(6)
N12 C38 C37 125.8(7)
N12 C38 C39 110.1(7)
C37 C38 C39 123.9(7)
C40 C39 C38 107.4(7)
C40 C39 H39 126.3
C38 C39 H39 126.3
C39 C40 C41 107.0(7)
C39 C40 H40 126.5
C41 C40 H40 126.5
N12 C41 C42 125.8(7)
N12 C41 C40 109.8(6)
C42 C41 C40 123.9(7)
C43 C42 C41 125.6(7)
C43 C42 C60 117.5(6)
C41 C42 C60 116.7(6)
N9 C43 C42 124.5(7)
N9 C43 C44 109.5(7)
C42 C43 C44 125.9(7)
C45 C44 C43 106.9(7)
C45 C44 H44 126.5
C43 C44 H44 126.5
C44 C45 C46 107.5(7)
C44 C45 H45 126.3
C46 C45 H45 126.3
N9 C46 C47 125.6(7)
N9 C46 C45 110.2(7)
C47 C46 C45 124.1(7)
C48 C47 C46 126.7(7)
C48 C47 C67 116.8(7)
C46 C47 C67 116.0(7)
N10 C48 C47 125.8(7)
N10 C48 C49 109.4(7)
C47 C48 C49 124.5(7)
C50 C49 C48 107.6(7)
C50 C49 H49 126.2
C48 C49 H49 126.2
C49 C50 C51 106.9(7)
C49 C50 H50 126.5
C51 C50 H50 126.5
N10 C51 C52 125.4(7)
N10 C51 C50 110.3(7)
C52 C51 C50 124.1(7)
C33 C52 C51 125.5(7)
C33 C52 C74 117.5(6)
C51 C52 C74 116.6(6)
C54 C53 C58 120.0
C54 C53 C37 118.5(4)
C58 C53 C37 121.5(4)
C55 C54 C53 120.0
C55 C54 H54 120.0
C53 C54 H54 120.0
C56 C55 C54 120.0
C56 C55 H55 120.0
C54 C55 H55 120.0
C55 C56 C57 120.0
C55 C56 C59 119.8(7)
C57 C56 C59 120.2(7)
C56 C57 C58 120.0
C56 C57 H57 120.0
C58 C57 H57 120.0
C57 C58 C53 120.0
C57 C58 H58 120.0
C53 C58 H58 120.0
N14 C59 C56 178.6(17)
C61 C60 C65 120.0
C61 C60 C42 119.1(4)
C65 C60 C42 120.8(4)
C62 C61 C60 120.0
C62 C61 H61 120.0
C60 C61 H61 120.0
C61 C62 C63 120.0
C61 C62 H62 120.0
C63 C62 H62 120.0
C64 C63 C62 120.0
C64 C63 C66 120.8(5)
C62 C63 C66 119.1(5)
C63 C64 C65 120.0
C63 C64 H64 120.0
C65 C64 H64 120.0
C64 C65 C60 120.0
C64 C65 H65 120.0
C60 C65 H65 120.0
N15 C66 C63 178.4(10)
C68 C67 C72 120.0
C68 C67 C47 119.0(4)
C72 C67 C47 121.0(4)
C69 C68 C67 120.0
C69 C68 H68 120.0
C67 C68 H68 120.0
C68 C69 C70 120.0
C68 C69 H69 120.0
C70 C69 H69 120.0
C69 C70 C71 120.0
C69 C70 C73 120.3(5)
C71 C70 C73 119.7(5)
C72 C71 C70 120.0
C72 C71 H71 120.0
C70 C71 H71 120.0
C71 C72 C67 120.0
C71 C72 H72 120.0
C67 C72 H72 120.0
N16 C73 C70 178.0(11)
C75 C74 C79 120.0
C75 C74 C52 119.9(4)
C79 C74 C52 120.0(4)
C74 C75 C76 120.0
C74 C75 H75 120.0
C76 C75 H75 120.0
C77 C76 C75 120.0
C77 C76 H76 120.0
C75 C76 H76 120.0
C76 C77 C78 120.0
C76 C77 C80 119.1(5)
C78 C77 C80 120.6(5)
C77 C78 C79 120.0
C77 C78 H78 120.0
C79 C78 H78 120.0
C78 C79 C74 120.0
C78 C79 H79 120.0
C74 C79 H79 120.0
N13 C80 C77 179.8(13)
Cl2 C1S Cl1 106.8(6)
Cl2 C1S Cl3 106.5(6)
Cl1 C1S Cl3 106.0(7)
Cl2 C1S H1S 112.4
Cl1 C1S H1S 112.4
Cl3 C1S H1S 112.4
Cl4 C2S Cl5 109.5(5)
Cl4 C2S Cl6 109.5(5)
Cl5 C2S Cl6 108.7(5)
Cl4 C2S H2S 109.7
Cl5 C2S H2S 109.7
Cl6 C2S H2S 109.7
Cl9 C3S Cl7 113.7(8)
Cl9 C3S Cl8 108.2(6)
Cl7 C3S Cl8 107.5(6)
Cl9 C3S H3S 109.1
Cl7 C3S H3S 109.1
Cl8 C3S H3S 109.1
Cl10 C4S Cl11 109.5(6)
Cl10 C4S Cl12 109.4(6)
Cl11 C4S Cl12 106.6(6)
Cl10 C4S H4S 110.4
Cl11 C4S H4S 110.4
Cl12 C4S H4S 110.4
Cl15 C5S Cl14 106.9(6)
Cl15 C5S Cl13 108.6(6)
Cl14 C5S Cl13 108.0(6)
Cl15 C5S H5S 111.0
Cl14 C5S H5S 111.0
Cl13 C5S H5S 111.0
Cl18 C6S Cl17 110.6(5)
Cl18 C6S Cl16 107.8(5)
Cl17 C6S Cl16 108.8(5)
Cl18 C6S H6S 109.9
Cl17 C6S H6S 109.9
Cl16 C6S H6S 109.9

loop_
_geom_bond_atom_site_label_1
_geom_bond_atom_site_label_2
_geom_bond_distance
Dy1 N11 2.422(6)
Dy1 N12 2.425(6)
Dy1 N10 2.435(6)
Dy1 N9 2.437(6)
Dy1 N7 2.452(7)
Dy1 N5 2.459(6)
Dy1 N1 2.462(6)
Dy1 N3 2.471(6)
N1 C8 1.350(10)
N1 C1 1.370(10)
N2 C8 1.326(10)
N2 C9 1.328(11)
N3 C9 1.366(10)
N3 C16 1.376(10)
N4 C16 1.317(11)
N4 C17 1.330(11)
N5 C24 1.348(10)
N5 C17 1.362(10)
N6 C25 1.328(11)
N6 C24 1.339(11)
N7 C25 1.359(11)
N7 C32 1.375(10)
N8 C1 1.318(11)
N8 C32 1.318(11)
N9 C46 1.372(10)
N9 C43 1.377(10)
N10 C51 1.360(10)
N10 C48 1.371(11)
N11 C33 1.378(10)
N11 C36 1.385(10)
N12 C41 1.374(10)
N12 C38 1.382(10)
N13 C80 1.140(12)
N14 C59 1.150(14)
N15 C66 1.130(12)
N16 C73 1.115(12)
Cl1 C1S 1.780(10)
Cl2 C1S 1.777(9)
Cl3 C1S 1.781(9)
Cl4 C2S 1.758(8)
Cl5 C2S 1.760(7)
Cl6 C2S 1.763(8)
Cl7 C3S 1.776(9)
Cl8 C3S 1.776(9)
Cl9 C3S 1.770(9)
Cl10 C4S 1.764(9)
Cl11 C4S 1.772(9)
Cl12 C4S 1.786(9)
Cl13 C5S 1.778(9)
Cl14 C5S 1.770(9)
Cl15 C5S 1.770(9)
Cl16 C6S 1.771(8)
Cl17 C6S 1.763(7)
Cl18 C6S 1.763(8)
C1 C2 1.495(11)
C2 C7 1.367(12)
C2 C3 1.381(12)
C3 C4 1.404(14)
C3 H3 0.9300
C4 C5 1.399(14)
C4 H4 0.9300
C5 C6 1.394(13)
C5 H5 0.9300
C6 C7 1.387(12)
C6 H6 0.9300
C7 C8 1.478(11)
C9 C10 1.463(11)
C10 C11 1.375(12)
C10 C15 1.388(12)
C11 C12 1.370(13)
C11 H11 0.9300
C12 C13 1.374(15)
C12 H12 0.9300
C13 C14 1.399(13)
C13 H13 0.9300
C14 C15 1.402(12)
C14 H14 0.9300
C15 C16 1.465(11)
C17 C18 1.473(12)
C18 C19 1.383(12)
C18 C23 1.394(12)
C19 C20 1.380(13)
C19 H19 0.9300
C20 C21 1.406(14)
C20 H20 0.9300
C21 C22 1.367(13)
C21 H21 0.9300
C22 C23 1.389(13)
C22 H22 0.9300
C23 C24 1.458(11)
C25 C26 1.480(12)
C26 C27 1.375(13)
C26 C31 1.381(13)
C27 C28 1.394(14)
C27 H27 0.9300
C28 C29 1.396(16)
C28 H28 0.9300
C29 C30 1.372(14)
C29 H29 0.9300
C30 C31 1.402(12)
C30 H30 0.9300
C31 C32 1.450(12)
C33 C52 1.401(11)
C33 C34 1.447(11)
C34 C35 1.337(11)
C34 H34 0.9300
C35 C36 1.434(11)
C35 H35 0.9300
C36 C37 1.402(11)
C37 C38 1.403(11)
C37 C53 1.498(8)
C38 C39 1.434(11)
C39 C40 1.341(12)
C39 H39 0.9300
C40 C41 1.449(11)
C40 H40 0.9300
C41 C42 1.407(11)
C42 C43 1.402(12)
C42 C60 1.515(8)
C43 C44 1.460(11)
C44 C45 1.333(12)
C44 H44 0.9300
C45 C46 1.443(11)
C45 H45 0.9300
C46 C47 1.409(11)
C47 C48 1.399(11)
C47 C67 1.510(8)
C48 C49 1.440(12)
C49 C50 1.325(12)
C49 H49 0.9300
C50 C51 1.436(11)
C50 H50 0.9300
C51 C52 1.427(11)
C52 C74 1.507(8)
C53 C54 1.3900
C53 C58 1.3900
C54 C55 1.3900
C54 H54 0.9300
C55 C56 1.3900
C55 H55 0.9300
C56 C57 1.3900
C56 C59 1.450(10)
C57 C58 1.3900
C57 H57 0.9300
C58 H58 0.9300
C60 C61 1.3900
C60 C65 1.3900
C61 C62 1.3900
C61 H61 0.9300
C62 C63 1.3900
C62 H62 0.9300
C63 C64 1.3900
C63 C66 1.438(9)
C64 C65 1.3900
C64 H64 0.9300
C65 H65 0.9300
C67 C68 1.3900
C67 C72 1.3900
C68 C69 1.3900
C68 H68 0.9300
C69 C70 1.3900
C69 H69 0.9300
C70 C71 1.3900
C70 C73 1.454(10)
C71 C72 1.3900
C71 H71 0.9300
C72 H72 0.9300
C74 C75 1.3900
C74 C79 1.3900
C75 C76 1.3900
C75 H75 0.9300
C76 C77 1.3900
C76 H76 0.9300
C77 C78 1.3900
C77 C80 1.436(10)
C78 C79 1.3900
C78 H78 0.9300
C79 H79 0.9300
C1S H1S 0.9800
C2S H2S 0.9800
C3S H3S 0.9800
C4S H4S 0.9800
C5S H5S 0.9800
C6S H6S 0.9800
